data_7217943
loop_
_publ_author_name
'Jones, Andrew O. F.'
'Leech, Charlotte K.'
'McIntyre, Garry J.'
'Wilson, Chick C.'
'Thomas, Lynne H.'

_publ_section_title
;
 Engineering short, strong hydrogen bonds in urea di-carboxylic acid
 complexes
;
_journal_issue 35
_journal_name_full CrystEngComm
_journal_page_first 8177
_journal_paper_doi 10.1039/C4CE00587B
_journal_volume 16
_journal_year 2014
_chemical_formula_sum 'C6 H12 N4 O6'
_chemical_formula_weight 236.20
_chemical_name_common 'bis(urea) fumaric acid'
_chemical_name_systematic
;
 bis(urea) (E)-butenedioic acid
;
_space_group_IT_number 14
_symmetry_cell_setting monoclinic
_symmetry_space_group_name_Hall '-P 2ybc'
_symmetry_space_group_name_H-M 'P 1 21/c 1'
_atom_sites_solution_hydrogens difmap
_atom_sites_solution_primary direct
_atom_sites_solution_secondary difmap
_audit_creation_method SHELXL-97
_audit_update_record
;
2011-05-11 # Formatted by publCIF
;
_cell_angle_alpha 90.00
_cell_angle_beta 96.719(3)
_cell_angle_gamma 90.00
_cell_formula_units_Z 2
_cell_length_a 5.671(4)
_cell_length_b 7.888(5)
_cell_length_c 12.348(10)
_cell_measurement_reflns_used 4836
_cell_measurement_temperature 200
_cell_measurement_theta_max 55.06
_cell_measurement_theta_min 6.14
_cell_volume 548.6(7)
_computing_cell_refinement 'CrystalClear 1.4.0 (Rigaku, 2008)'
_computing_data_collection 'CrystalClear 1.4.0 (Rigaku, 2008)'
_computing_data_reduction 'CrystalClear 1.4.0 (Rigaku, 2008)'
_computing_molecular_graphics 'Mercury (McRae, 2006)'
_computing_publication_material 'WINGX (Farrugia, 1999)'
_computing_structure_refinement 'SHELXL-97 (Sheldrick, 2008)'
_computing_structure_solution 'SHELXS-97 (Sheldrick, 2008)'
_diffrn_ambient_temperature 200
_diffrn_measured_fraction_theta_full 0.999
_diffrn_measured_fraction_theta_max 0.999
_diffrn_measurement_device_type 'Rigaku R-AXIS RAPID IP Image Plate'
_diffrn_measurement_method 'Image plate'
_diffrn_radiation_monochromator graphite
_diffrn_radiation_source 'fine-focus sealed tube'
_diffrn_radiation_type MoK\a
_diffrn_radiation_wavelength 0.71073
_diffrn_reflns_av_R_equivalents 0.0237
_diffrn_reflns_av_sigmaI/netI 0.0186
_diffrn_reflns_limit_h_max 7
_diffrn_reflns_limit_h_min -7
_diffrn_reflns_limit_k_max 10
_diffrn_reflns_limit_k_min -10
_diffrn_reflns_limit_l_max 16
_diffrn_reflns_limit_l_min -16
_diffrn_reflns_number 7039
_diffrn_reflns_theta_full 27.48
_diffrn_reflns_theta_max 27.48
_diffrn_reflns_theta_min 3.07
_exptl_absorpt_coefficient_mu 0.128
_exptl_absorpt_correction_T_max 1.0000
_exptl_absorpt_correction_T_min 0.9130
_exptl_absorpt_correction_type multi-scan
_exptl_absorpt_process_details 'ABSCOR, Rigaku 1995'
_exptl_crystal_colour colourless
_exptl_crystal_density_diffrn 1.430
_exptl_crystal_density_method 'not measured'
_exptl_crystal_description prism
_exptl_crystal_F_000 248
_exptl_crystal_size_max 0.4
_exptl_crystal_size_mid 0.2
_exptl_crystal_size_min 0.2
_refine_diff_density_max 0.166
_refine_diff_density_min -0.191
_refine_diff_density_rms 0.042
_refine_ls_extinction_method none
_refine_ls_goodness_of_fit_ref 1.132
_refine_ls_hydrogen_treatment refall
_refine_ls_matrix_type full
_refine_ls_number_parameters 97
_refine_ls_number_reflns 1253
_refine_ls_number_restraints 0
_refine_ls_restrained_S_all 1.132
_refine_ls_R_factor_all 0.0481
_refine_ls_R_factor_gt 0.0328
_refine_ls_shift/su_max 0.000
_refine_ls_shift/su_mean 0.000
_refine_ls_structure_factor_coef Fsqd
_refine_ls_weighting_details 'calc w=1/[\s^2^(Fo^2^)+(0.0511P)^2^+0.0269P] where P=(Fo^2^+2Fc^2^)/3'
_refine_ls_weighting_scheme calc
_refine_ls_wR_factor_gt 0.0826
_refine_ls_wR_factor_ref 0.0951
_reflns_number_gt 923
_reflns_number_total 1253
_reflns_threshold_expression >2\s(I)
_cod_duplicate_entry 7214478
_cod_data_source_file c4ce00587b2.cif
_cod_data_source_block urea_fumarica_200k
_cod_original_cell_volume 548.6(15)
_cod_original_sg_symbol_H-M P21/c
_cod_database_code 7217943

loop_
_symmetry_equiv_pos_as_xyz
'x, y, z'
'-x, y+1/2, -z+1/2'
'-x, -y, -z'
'x, -y-1/2, z-1/2'

loop_
_atom_site_label
_atom_site_type_symbol
_atom_site_fract_x
_atom_site_fract_y
_atom_site_fract_z
_atom_site_U_iso_or_equiv
_atom_site_adp_type
_atom_site_occupancy
_atom_site_symmetry_multiplicity
_atom_site_calc_flag
O1 O 0.56129(16) 0.19850(12) -0.03888(7) 0.0404(3) Uani 1 1 d
O2 O 0.75610(16) 0.15817(12) 0.12661(7) 0.0422(3) Uani 1 1 d
C1 C 0.7354(2) 0.13705(16) 0.02815(10) 0.0328(3) Uani 1 1 d
C2 C 0.9064(2) 0.03513(17) -0.02659(10) 0.0362(3) Uani 1 1 d
O3 O 0.25841(16) 0.38001(12) 0.03598(7) 0.0426(3) Uani 1 1 d
N1 N 0.4128(3) 0.3872(2) 0.21266(10) 0.0584(4) Uani 1 1 d
N2 N 0.0718(2) 0.53196(16) 0.15424(10) 0.0431(3) Uani 1 1 d
C3 C 0.2483(2) 0.43188(17) 0.13198(10) 0.0372(3) Uani 1 1 d
H1 H 0.447(4) 0.270(2) 0.0014(17) 0.083(6) Uiso 1 1 d
H6 H -0.037(3) 0.5580(19) 0.0983(13) 0.045(4) Uiso 1 1 d
H2 H 0.875(3) 0.025(2) -0.1028(14) 0.054(4) Uiso 1 1 d
H5 H 0.072(3) 0.572(2) 0.2197(14) 0.047(4) Uiso 1 1 d
H4 H 0.404(3) 0.420(2) 0.2787(16) 0.063(5) Uiso 1 1 d
H3 H 0.529(3) 0.319(2) 0.1968(16) 0.064(5) Uiso 1 1 d

loop_
_atom_site_aniso_label
_atom_site_aniso_U_11
_atom_site_aniso_U_22
_atom_site_aniso_U_33
_atom_site_aniso_U_23
_atom_site_aniso_U_13
_atom_site_aniso_U_12
O1 0.0419(5) 0.0502(6) 0.0278(5) -0.0014(4) -0.0017(4) 0.0143(4)
O2 0.0434(5) 0.0558(6) 0.0266(5) 0.0007(4) 0.0006(4) 0.0106(4)
C1 0.0348(6) 0.0347(7) 0.0285(6) 0.0031(5) 0.0018(5) -0.0007(5)
C2 0.0383(7) 0.0418(7) 0.0279(7) 0.0003(5) 0.0020(5) 0.0033(5)
O3 0.0446(6) 0.0531(6) 0.0283(5) -0.0085(4) -0.0032(4) 0.0139(4)
N1 0.0618(8) 0.0813(10) 0.0290(7) -0.0120(6) -0.0072(6) 0.0307(7)
N2 0.0400(6) 0.0561(8) 0.0320(6) -0.0117(5) -0.0009(5) 0.0101(5)
C3 0.0393(7) 0.0428(7) 0.0288(6) -0.0043(5) 0.0004(5) 0.0022(6)

loop_
_atom_type_symbol
_atom_type_description
_atom_type_scat_dispersion_real
_atom_type_scat_dispersion_imag
_atom_type_scat_source
C C 0.0033 0.0016 'International Tables Vol C Tables 4.2.6.8 and 6.1.1.4'
H H 0.0000 0.0000 'International Tables Vol C Tables 4.2.6.8 and 6.1.1.4'
N N 0.0061 0.0033 'International Tables Vol C Tables 4.2.6.8 and 6.1.1.4'
O O 0.0106 0.0060 'International Tables Vol C Tables 4.2.6.8 and 6.1.1.4'

loop_
_geom_angle_atom_site_label_1
_geom_angle_atom_site_label_2
_geom_angle_atom_site_label_3
_geom_angle
_geom_angle_site_symmetry_1
O2 C1 O1 123.97(12) .
O2 C1 C2 122.50(11) .
O1 C1 C2 113.51(11) .
C2 C2 C1 122.55(16) 3_755
O3 C3 N2 120.36(12) .
O3 C3 N1 120.83(13) .
N2 C3 N1 118.81(13) .

loop_
_geom_bond_atom_site_label_1
_geom_bond_atom_site_label_2
_geom_bond_distance
_geom_bond_site_symmetry_2
O1 C1 1.3055(16) .
O2 C1 1.2191(15) .
C1 C2 1.4820(19) .
C2 C2 1.305(3) 3_755
O3 C3 1.2617(16) .
N1 C3 1.3303(19) .
N2 C3 1.3283(19) .

loop_
_geom_hbond_atom_site_label_D
_geom_hbond_atom_site_label_H
_geom_hbond_atom_site_label_A
_geom_hbond_distance_DH
_geom_hbond_distance_HA
_geom_hbond_distance_DA
_geom_hbond_angle_DHA
_geom_hbond_site_symmetry_A
O1 H1 O3 1.03(2) 1.48(2) 2.4952(17) 168.0(19) .
N1 H3 O2 0.889(19) 2.07(2) 2.944(2) 167.4(17) .
N2 H5 O2 0.868(17) 2.141(17) 2.9409(18) 152.9(14) 2_655
N2 H6 O3 0.894(17) 2.020(18) 2.9115(19) 174.9(13) 3_565
N1 H4 O2 0.864(19) 2.440(18) 3.142(2) 138.7(15) 2_655
N1 H4 O1 0.864(19) 2.505(19) 3.158(2) 133.0(15) 4_566
